data_7044507
loop_
_publ_author_name
'Whited, Matthew T.'
'Zhang, Jia'
'Ma, Senjie'
'Nguyen, Binh D.'
'Janzen, Daron E.'

_publ_section_title
;
 Silylene-assisted hydride transfer to CO2 and CS2 at a [P2Si]Ru
 pincer-type complex
;
_journal_name_full 'Dalton Trans.'
_journal_paper_doi 10.1039/C7DT03659K
_journal_year 2017
_chemical_formula_moiety 'C56 H44 F3 O4 P3 Ru S Si, C7 H8'
_chemical_formula_sum 'C63 H52 F3 O4 P3 Ru S Si'
_chemical_formula_weight 1184.17
_space_group_crystal_system triclinic
_space_group_IT_number 2
_space_group_name_Hall '-P 1'
_space_group_name_H-M_alt 'P -1'
_symmetry_space_group_name_Hall '-P 1'
_symmetry_space_group_name_H-M 'P -1'
_atom_sites_solution_hydrogens mixed
_atom_sites_solution_primary dual
_atom_sites_solution_secondary difmap
_audit_creation_date 2017-07-27
_audit_creation_method
;
Olex2 1.2
(compiled 2017.03.28 svn.r3405 for OlexSys, GUI svn.r5337)
;
_audit_update_record
;
2017-08-01 deposited with the CCDC.
2017-10-16 downloaded from the CCDC.
;
_cell_angle_alpha 108.220(8)
_cell_angle_beta 103.018(7)
_cell_angle_gamma 94.303(7)
_cell_formula_units_Z 2
_cell_length_a 13.1211(17)
_cell_length_b 13.5719(18)
_cell_length_c 17.210(2)
_cell_measurement_reflns_used 18900
_cell_measurement_temperature 173(2)
_cell_measurement_theta_max 25.16
_cell_measurement_theta_min 3.02
_cell_volume 2801.0(6)
_computing_cell_refinement 'CrystalClear-SM Expert 2.0 r13'
_computing_data_collection 'CrystalClear-SM Expert 2.0 r13'
_computing_data_reduction 'CrystalClear-SM Expert 2.0 r13'
_computing_molecular_graphics 'Olex2 (Dolomanov et al., 2009)'
_computing_publication_material 'Olex2 (Dolomanov et al., 2009)'
_computing_structure_refinement 'ShelXL (Sheldrick, 2015)'
_computing_structure_solution 'ShelXT (Sheldrick, 2015)'
_diffrn_ambient_temperature 173.15
_diffrn_detector_area_resol_mean 6.849
_diffrn_measured_fraction_theta_full 0.998
_diffrn_measured_fraction_theta_max 0.998
_diffrn_measurement_device_type 'Rigaku XtaLAB mini'
_diffrn_measurement_method \w
_diffrn_radiation_type MoK\a
_diffrn_radiation_wavelength 0.71075
_diffrn_reflns_av_R_equivalents 0.0888
_diffrn_reflns_av_unetI/netI 0.1051
_diffrn_reflns_Laue_measured_fraction_full 0.998
_diffrn_reflns_Laue_measured_fraction_max 0.998
_diffrn_reflns_limit_h_max 15
_diffrn_reflns_limit_h_min -15
_diffrn_reflns_limit_k_max 16
_diffrn_reflns_limit_k_min -16
_diffrn_reflns_limit_l_max 20
_diffrn_reflns_limit_l_min -20
_diffrn_reflns_number 23813
_diffrn_reflns_point_group_measured_fraction_full 0.998
_diffrn_reflns_point_group_measured_fraction_max 0.998
_diffrn_reflns_theta_full 25.028
_diffrn_reflns_theta_max 25.028
_diffrn_reflns_theta_min 3.017
_exptl_absorpt_coefficient_mu 0.482
_exptl_absorpt_correction_T_max 0.944
_exptl_absorpt_correction_T_min 0.541
_exptl_absorpt_correction_type multi-scan
_exptl_absorpt_process_details 'REQAB (Rigaku, 1998)'
_exptl_crystal_colour Colorless
_exptl_crystal_density_diffrn 1.404
_exptl_crystal_density_method 'not measured'
_exptl_crystal_description Prism
_exptl_crystal_F_000 1216
_exptl_crystal_recrystallization_method 'Re-crystallisation from solvent: toluene'
_exptl_crystal_size_max 0.21
_exptl_crystal_size_mid 0.17
_exptl_crystal_size_min 0.12
_refine_diff_density_max 0.814
_refine_diff_density_min -0.739
_refine_diff_density_rms 0.092
_refine_ls_extinction_method none
_refine_ls_goodness_of_fit_ref 1.022
_refine_ls_hydrogen_treatment mixed
_refine_ls_matrix_type full
_refine_ls_number_parameters 690
_refine_ls_number_reflns 9875
_refine_ls_number_restraints 45
_refine_ls_restrained_S_all 1.025
_refine_ls_R_factor_all 0.0999
_refine_ls_R_factor_gt 0.0607
_refine_ls_shift/su_max 0.001
_refine_ls_shift/su_mean 0.000
_refine_ls_structure_factor_coef Fsqd
_refine_ls_weighting_details 'w=1/[\s^2^(Fo^2^)+(0.0630P)^2^] where P=(Fo^2^+2Fc^2^)/3'
_refine_ls_weighting_scheme calc
_refine_ls_wR_factor_gt 0.1287
_refine_ls_wR_factor_ref 0.1446
_reflns_number_gt 6774
_reflns_number_total 9875
_reflns_threshold_expression 'I > 2\s(I)'
_cod_data_source_file c7dt03659k2.cif
_cod_data_source_block compound_3
_cod_original_cell_volume 2800.9(7)
_cod_database_code 7044507
_shelx_estimated_absorpt_t_max 0.944
_shelx_estimated_absorpt_t_min 0.906

loop_
_space_group_symop_operation_xyz
'x, y, z'
'-x, -y, -z'

loop_
_atom_site_label
_atom_site_type_symbol
_atom_site_fract_x
_atom_site_fract_y
_atom_site_fract_z
_atom_site_U_iso_or_equiv
_atom_site_adp_type
_atom_site_occupancy
_atom_site_site_symmetry_order
_atom_site_calc_flag
_atom_site_refinement_flags_posn
_atom_site_refinement_flags_adp
Ru1 Ru 0.21712(3) 0.77856(3) 0.72627(3) 0.02272(13) Uani 1 1 d . .
P1 P 0.19596(10) 0.79419(10) 0.59183(8) 0.0252(3) Uani 1 1 d . .
P3 P 0.36354(10) 0.67922(10) 0.72121(8) 0.0255(3) Uani 1 1 d . .
P2 P 0.15823(10) 0.74114(10) 0.83383(8) 0.0263(3) Uani 1 1 d . .
Si1 Si 0.06689(11) 0.85843(10) 0.72002(9) 0.0253(3) Uani 1 1 d . .
S1 S 0.03801(12) 1.08707(10) 0.79283(9) 0.0388(4) Uani 1 1 d . .
O1 O 0.3542(3) 0.9829(3) 0.8484(2) 0.0455(10) Uani 1 1 d . .
O2 O 0.0954(3) 0.9938(3) 0.7843(2) 0.0355(9) Uani 1 1 d . .
F2 F 0.0624(3) 1.0870(3) 0.9469(2) 0.0615(10) Uani 1 1 d . .
F3 F 0.0347(3) 1.2335(3) 0.9295(2) 0.0654(11) Uani 1 1 d . .
F1 F 0.1857(3) 1.1836(3) 0.9313(2) 0.0681(11) Uani 1 1 d . .
O4 O -0.0737(3) 1.0569(3) 0.7745(3) 0.0527(11) Uani 1 1 d . .
O3 O 0.0776(4) 1.1576(3) 0.7579(3) 0.0609(13) Uani 1 1 d . .
C1 C 0.3059(4) 0.9044(4) 0.8013(3) 0.0294(12) Uani 1 1 d . .
C46 C 0.2453(4) 0.4872(4) 0.6087(3) 0.0298(12) Uani 1 1 d . .
H46 H 0.1925 0.5276 0.5947 0.036 Uiso 1 1 calc R .
C15 C 0.2791(4) 0.8985(4) 0.5760(3) 0.0295(12) Uani 1 1 d . .
C3 C 0.0067(4) 0.8639(4) 0.6118(3) 0.0268(11) Uani 1 1 d . .
C8 C 0.0652(4) 0.8288(4) 0.5530(3) 0.0256(11) Uani 1 1 d . .
C45 C 0.3406(4) 0.5363(4) 0.6686(3) 0.0269(11) Uani 1 1 d . .
C39 C 0.4636(4) 0.7228(4) 0.6733(3) 0.0297(12) Uani 1 1 d . .
C9 C -0.0288(4) 0.8022(4) 0.7679(3) 0.0289(12) Uani 1 1 d . .
C14 C 0.0150(4) 0.7434(4) 0.8164(3) 0.0283(12) Uani 1 1 d . .
C4 C -0.0859(4) 0.9034(4) 0.5865(3) 0.0316(12) Uani 1 1 d . .
H4 H -0.1270 0.9288 0.6253 0.038 Uiso 1 1 calc R .
C53 C 0.4867(5) 0.6399(5) 0.9503(4) 0.0468(15) Uani 1 1 d . .
H53 H 0.4725 0.5921 0.9781 0.056 Uiso 1 1 calc R .
C20 C 0.3037(4) 0.8906(4) 0.5000(4) 0.0361(13) Uani 1 1 d . .
H20 H 0.2790 0.8277 0.4527 0.043 Uiso 1 1 calc R .
C13 C -0.0467(4) 0.6967(4) 0.8558(3) 0.0332(13) Uani 1 1 d . .
H13 H -0.0161 0.6576 0.8897 0.040 Uiso 1 1 calc R .
C7 C 0.0317(4) 0.8289(4) 0.4704(3) 0.0310(12) Uani 1 1 d . .
H7 H 0.0722 0.8039 0.4310 0.037 Uiso 1 1 calc R .
C40 C 0.4875(4) 0.8295(4) 0.6858(3) 0.0306(12) Uani 1 1 d . .
H40 H 0.4518 0.8780 0.7185 0.037 Uiso 1 1 calc R .
C41 C 0.5617(4) 0.8663(4) 0.6521(4) 0.0372(14) Uani 1 1 d . .
H41 H 0.5785 0.9395 0.6632 0.045 Uiso 1 1 calc R .
C16 C 0.3130(4) 0.9932(4) 0.6428(4) 0.0370(13) Uani 1 1 d . .
H16 H 0.2952 1.0013 0.6948 0.044 Uiso 1 1 calc R .
C27 C 0.2120(4) 0.8356(4) 0.9415(3) 0.0269(11) Uani 1 1 d . .
C6 C -0.0614(4) 0.8661(4) 0.4463(4) 0.0346(13) Uani 1 1 d . .
H6 H -0.0866 0.8645 0.3896 0.042 Uiso 1 1 calc R .
C5 C -0.1173(4) 0.9055(4) 0.5051(4) 0.0346(13) Uani 1 1 d . .
H5 H -0.1789 0.9347 0.4891 0.041 Uiso 1 1 calc R .
C26 C 0.1041(4) 0.6000(4) 0.4683(3) 0.0358(13) Uani 1 1 d . .
H26 H 0.0411 0.6156 0.4847 0.043 Uiso 1 1 calc R .
C47 C 0.2277(4) 0.3792(4) 0.5695(3) 0.0360(13) Uani 1 1 d . .
H47 H 0.1627 0.3461 0.5284 0.043 Uiso 1 1 calc R .
C52 C 0.4279(4) 0.6227(4) 0.8681(4) 0.0357(13) Uani 1 1 d . .
H52 H 0.3738 0.5634 0.8399 0.043 Uiso 1 1 calc R .
C50 C 0.4162(4) 0.4751(4) 0.6862(4) 0.0348(13) Uani 1 1 d . .
H50 H 0.4821 0.5079 0.7262 0.042 Uiso 1 1 calc R .
C21 C 0.1965(4) 0.6742(4) 0.5052(3) 0.0298(12) Uani 1 1 d . .
C38 C 0.1454(4) 0.5239(4) 0.7778(4) 0.0342(13) Uani 1 1 d . .
H38 H 0.1231 0.5292 0.7230 0.041 Uiso 1 1 calc R .
C11 C -0.1968(4) 0.7648(4) 0.7966(4) 0.0375(14) Uani 1 1 d . .
H11 H -0.2693 0.7727 0.7899 0.045 Uiso 1 1 calc R .
C49 C 0.3980(4) 0.3678(4) 0.6470(4) 0.0396(14) Uani 1 1 d . .
H49 H 0.4512 0.3273 0.6599 0.048 Uiso 1 1 calc R .
C55 C 0.5859(4) 0.7955(5) 0.9519(4) 0.0485(16) Uani 1 1 d . .
H55 H 0.6401 0.8547 0.9805 0.058 Uiso 1 1 calc R .
C10 C -0.1370(4) 0.8105(4) 0.7577(3) 0.0350(13) Uani 1 1 d . .
H10 H -0.1690 0.8484 0.7232 0.042 Uiso 1 1 calc R .
C44 C 0.5154(4) 0.6544(4) 0.6225(3) 0.0356(13) Uani 1 1 d . .
H44 H 0.4998 0.5810 0.6116 0.043 Uiso 1 1 calc R .
C51 C 0.4483(4) 0.6925(4) 0.8274(3) 0.0283(12) Uani 1 1 d . .
C42 C 0.6111(4) 0.7969(5) 0.6025(4) 0.0437(15) Uani 1 1 d . .
H42 H 0.6611 0.8218 0.5780 0.052 Uiso 1 1 calc R .
C28 C 0.3208(4) 0.8535(4) 0.9760(3) 0.0373(13) Uani 1 1 d . .
H28 H 0.3652 0.8175 0.9438 0.045 Uiso 1 1 calc R .
C34 C 0.2002(5) 0.6041(5) 0.9283(4) 0.0441(15) Uani 1 1 d . .
H34 H 0.2159 0.6649 0.9778 0.053 Uiso 1 1 calc R .
C33 C 0.1686(4) 0.6144(4) 0.8486(3) 0.0309(12) Uani 1 1 d . .
C54 C 0.5653(5) 0.7251(5) 0.9918(4) 0.0511(17) Uani 1 1 d . .
H54 H 0.6054 0.7357 1.0479 0.061 Uiso 1 1 calc R .
C56 C 0.5274(4) 0.7793(4) 0.8705(3) 0.0352(13) Uani 1 1 d . .
H56 H 0.5413 0.8281 0.8433 0.042 Uiso 1 1 calc R .
C25 C 0.1034(5) 0.5040(4) 0.4080(4) 0.0472(16) Uani 1 1 d . .
H25 H 0.0404 0.4539 0.3833 0.057 Uiso 1 1 calc R .
C32 C 0.1493(5) 0.8925(4) 0.9880(3) 0.0413(14) Uani 1 1 d . .
H32 H 0.0750 0.8831 0.9646 0.050 Uiso 1 1 calc R .
C19 C 0.3637(5) 0.9737(5) 0.4932(4) 0.0479(16) Uani 1 1 d . .
H19 H 0.3807 0.9669 0.4411 0.057 Uiso 1 1 calc R .
C12 C -0.1531(4) 0.7076(4) 0.8454(4) 0.0422(15) Uani 1 1 d . .
H12 H -0.1953 0.6756 0.8719 0.051 Uiso 1 1 calc R .
C35 C 0.2091(5) 0.5057(5) 0.9363(4) 0.0561(18) Uani 1 1 d . .
H35 H 0.2288 0.4987 0.9907 0.067 Uiso 1 1 calc R .
C43 C 0.5882(4) 0.6906(5) 0.5881(4) 0.0426(15) Uani 1 1 d . .
H43 H 0.6230 0.6426 0.5542 0.051 Uiso 1 1 calc R .
C17 C 0.3730(4) 1.0764(4) 0.6340(4) 0.0441(15) Uani 1 1 d . .
H17 H 0.3956 1.1410 0.6799 0.053 Uiso 1 1 calc R .
C22 C 0.2885(5) 0.6497(4) 0.4810(3) 0.0379(14) Uani 1 1 d . .
H22 H 0.3522 0.6989 0.5060 0.046 Uiso 1 1 calc R .
C29 C 0.3650(5) 0.9240(5) 1.0576(4) 0.0441(15) Uani 1 1 d . .
H29 H 0.4394 0.9347 1.0815 0.053 Uiso 1 1 calc R .
C48 C 0.3024(5) 0.3193(4) 0.5890(4) 0.0426(15) Uani 1 1 d . .
H48 H 0.2885 0.2451 0.5629 0.051 Uiso 1 1 calc R .
C37 C 0.1541(5) 0.4268(4) 0.7853(4) 0.0499(16) Uani 1 1 d . .
H37 H 0.1360 0.3659 0.7359 0.060 Uiso 1 1 calc R .
C24 C 0.1950(6) 0.4818(5) 0.3842(4) 0.0537(18) Uani 1 1 d . .
H24 H 0.1945 0.4165 0.3424 0.064 Uiso 1 1 calc R .
C2 C 0.0836(5) 1.1512(4) 0.9075(4) 0.0432(15) Uani 1 1 d . .
C31 C 0.1954(5) 0.9630(5) 1.0687(4) 0.0496(16) Uani 1 1 d . .
H31 H 0.1522 1.0019 1.1005 0.060 Uiso 1 1 calc R .
C30 C 0.3027(5) 0.9776(5) 1.1034(4) 0.0502(17) Uani 1 1 d . .
H30 H 0.3333 1.0251 1.1593 0.060 Uiso 1 1 calc R .
C18 C 0.3993(4) 1.0653(5) 0.5597(5) 0.0492(17) Uani 1 1 d . .
H18 H 0.4422 1.1212 0.5544 0.059 Uiso 1 1 calc R .
C36 C 0.1885(5) 0.4177(5) 0.8630(5) 0.0584(19) Uani 1 1 d . .
H36 H 0.1987 0.3508 0.8675 0.070 Uiso 1 1 calc R .
C23 C 0.2873(5) 0.5533(5) 0.4204(4) 0.0484(16) Uani 1 1 d . .
H23 H 0.3500 0.5367 0.4039 0.058 Uiso 1 1 calc R .
C59 C 0.7325(7) 0.4213(6) 0.7969(5) 0.079(2) Uani 1 1 d . U
H59 H 0.7693 0.4769 0.7865 0.095 Uiso 1 1 calc R .
C58 C 0.7686(7) 0.3271(7) 0.7774(5) 0.080(2) Uani 1 1 d . U
C60 C 0.6515(8) 0.4415(9) 0.8286(6) 0.102(3) Uani 1 1 d . U
H60 H 0.6342 0.5105 0.8432 0.122 Uiso 1 1 calc R .
C63 C 0.7086(9) 0.2448(8) 0.7895(7) 0.118(3) Uani 1 1 d . U
H63 H 0.7279 0.1766 0.7766 0.142 Uiso 1 1 calc R .
C57 C 0.8613(8) 0.3109(8) 0.7454(7) 0.124(4) Uani 1 1 d . U
H57A H 0.8506 0.3258 0.6923 0.186 Uiso 1 1 calc GR .
H57B H 0.8727 0.2379 0.7352 0.186 Uiso 1 1 calc GR .
H57C H 0.9234 0.3581 0.7872 0.186 Uiso 1 1 calc GR .
C62 C 0.6180(10) 0.2663(10) 0.8217(7) 0.126(4) Uani 1 1 d . U
H62 H 0.5761 0.2120 0.8297 0.152 Uiso 1 1 calc R .
C61 C 0.5922(9) 0.3645(11) 0.8407(6) 0.119(3) Uani 1 1 d . U
H61 H 0.5325 0.3791 0.8625 0.143 Uiso 1 1 calc R .
H H 0.123(4) 0.681(4) 0.668(3) 0.056(17) Uiso 1 1 d . .

loop_
_atom_site_aniso_label
_atom_site_aniso_U_11
_atom_site_aniso_U_22
_atom_site_aniso_U_33
_atom_site_aniso_U_23
_atom_site_aniso_U_13
_atom_site_aniso_U_12
Ru1 0.0238(2) 0.0208(2) 0.0215(2) 0.00443(17) 0.00616(17) 0.00299(16)
P1 0.0266(7) 0.0241(7) 0.0248(7) 0.0065(6) 0.0085(6) 0.0047(5)
P3 0.0242(7) 0.0235(7) 0.0278(8) 0.0079(6) 0.0059(6) 0.0033(5)
P2 0.0281(7) 0.0258(7) 0.0233(7) 0.0064(6) 0.0070(6) 0.0022(6)
Si1 0.0258(7) 0.0235(8) 0.0245(8) 0.0047(6) 0.0069(6) 0.0049(6)
S1 0.0527(9) 0.0277(8) 0.0337(8) 0.0043(6) 0.0136(7) 0.0121(7)
O1 0.047(2) 0.036(2) 0.040(2) 0.002(2) 0.004(2) -0.0078(19)
O2 0.037(2) 0.026(2) 0.038(2) 0.0019(17) 0.0102(18) 0.0094(16)
F2 0.087(3) 0.064(2) 0.046(2) 0.024(2) 0.030(2) 0.019(2)
F3 0.090(3) 0.052(2) 0.045(2) -0.0037(18) 0.023(2) 0.033(2)
F1 0.054(2) 0.073(3) 0.053(2) -0.001(2) 0.0019(19) -0.008(2)
O4 0.039(2) 0.053(3) 0.054(3) 0.003(2) 0.006(2) 0.013(2)
O3 0.104(4) 0.040(3) 0.051(3) 0.021(2) 0.032(3) 0.016(2)
C1 0.020(3) 0.036(3) 0.028(3) 0.006(3) 0.009(2) 0.000(2)
C46 0.035(3) 0.028(3) 0.030(3) 0.013(2) 0.010(3) 0.005(2)
C15 0.022(3) 0.026(3) 0.042(3) 0.013(3) 0.008(2) 0.008(2)
C3 0.023(3) 0.028(3) 0.024(3) 0.005(2) 0.003(2) 0.000(2)
C8 0.025(3) 0.019(3) 0.030(3) 0.008(2) 0.003(2) 0.001(2)
C45 0.032(3) 0.022(3) 0.028(3) 0.007(2) 0.012(2) 0.008(2)
C39 0.027(3) 0.037(3) 0.029(3) 0.016(3) 0.005(2) 0.011(2)
C9 0.033(3) 0.028(3) 0.022(3) -0.001(2) 0.012(2) 0.003(2)
C14 0.030(3) 0.031(3) 0.021(3) 0.003(2) 0.009(2) 0.005(2)
C4 0.026(3) 0.028(3) 0.035(3) 0.006(2) 0.004(2) 0.004(2)
C53 0.047(4) 0.058(4) 0.043(4) 0.027(3) 0.011(3) 0.013(3)
C20 0.037(3) 0.038(3) 0.041(4) 0.017(3) 0.018(3) 0.015(3)
C13 0.038(3) 0.036(3) 0.023(3) 0.005(2) 0.012(3) 0.000(2)
C7 0.033(3) 0.035(3) 0.029(3) 0.015(2) 0.009(2) 0.009(2)
C40 0.027(3) 0.036(3) 0.029(3) 0.012(2) 0.005(2) 0.009(2)
C41 0.040(3) 0.036(3) 0.038(3) 0.019(3) 0.009(3) 0.003(3)
C16 0.041(3) 0.029(3) 0.038(3) 0.014(3) 0.002(3) 0.000(3)
C27 0.035(3) 0.024(3) 0.020(3) 0.004(2) 0.010(2) -0.003(2)
C6 0.031(3) 0.039(3) 0.031(3) 0.013(3) 0.002(3) -0.001(2)
C5 0.024(3) 0.027(3) 0.049(4) 0.012(3) 0.002(3) 0.006(2)
C26 0.039(3) 0.032(3) 0.033(3) 0.010(3) 0.006(3) 0.010(3)
C47 0.036(3) 0.028(3) 0.034(3) 0.000(2) 0.007(3) -0.002(2)
C52 0.035(3) 0.030(3) 0.039(3) 0.010(3) 0.005(3) 0.007(2)
C50 0.029(3) 0.029(3) 0.043(4) 0.011(3) 0.004(3) 0.003(2)
C21 0.036(3) 0.028(3) 0.027(3) 0.011(2) 0.007(2) 0.012(2)
C38 0.032(3) 0.028(3) 0.039(3) 0.010(3) 0.008(3) -0.001(2)
C11 0.025(3) 0.042(3) 0.038(3) 0.001(3) 0.013(3) 0.000(2)
C49 0.043(3) 0.032(3) 0.050(4) 0.018(3) 0.014(3) 0.015(3)
C55 0.036(3) 0.054(4) 0.043(4) 0.008(3) 0.002(3) -0.004(3)
C10 0.036(3) 0.032(3) 0.031(3) 0.001(2) 0.010(3) 0.006(2)
C44 0.034(3) 0.036(3) 0.040(3) 0.015(3) 0.010(3) 0.012(3)
C51 0.027(3) 0.026(3) 0.031(3) 0.008(2) 0.007(2) 0.009(2)
C42 0.036(3) 0.060(4) 0.044(4) 0.028(3) 0.012(3) 0.006(3)
C28 0.038(3) 0.040(3) 0.031(3) 0.008(3) 0.008(3) 0.006(3)
C34 0.054(4) 0.038(4) 0.037(4) 0.012(3) 0.008(3) 0.000(3)
C33 0.033(3) 0.032(3) 0.030(3) 0.012(2) 0.009(2) 0.004(2)
C54 0.036(3) 0.080(5) 0.035(4) 0.026(4) -0.004(3) 0.006(3)
C56 0.031(3) 0.037(3) 0.031(3) 0.005(3) 0.004(3) 0.003(2)
C25 0.064(4) 0.032(3) 0.032(3) 0.001(3) -0.001(3) 0.010(3)
C32 0.040(3) 0.039(3) 0.034(3) 0.003(3) 0.006(3) -0.003(3)
C19 0.047(4) 0.053(4) 0.069(5) 0.039(4) 0.037(4) 0.019(3)
C12 0.038(3) 0.043(4) 0.036(4) -0.001(3) 0.016(3) -0.008(3)
C35 0.073(5) 0.049(4) 0.048(4) 0.029(4) 0.005(4) -0.003(3)
C43 0.039(3) 0.051(4) 0.045(4) 0.017(3) 0.022(3) 0.015(3)
C17 0.042(3) 0.028(3) 0.057(4) 0.018(3) 0.001(3) 0.002(3)
C22 0.045(3) 0.039(3) 0.033(3) 0.015(3) 0.011(3) 0.016(3)
C29 0.041(3) 0.045(4) 0.033(3) 0.008(3) -0.003(3) -0.007(3)
C48 0.055(4) 0.022(3) 0.047(4) 0.003(3) 0.018(3) 0.006(3)
C37 0.067(4) 0.028(3) 0.051(4) 0.010(3) 0.014(3) -0.001(3)
C24 0.083(5) 0.038(4) 0.031(4) 0.000(3) 0.008(4) 0.023(4)
C2 0.053(4) 0.033(3) 0.038(4) 0.003(3) 0.013(3) 0.009(3)
C31 0.056(4) 0.045(4) 0.031(3) -0.010(3) 0.014(3) -0.002(3)
C30 0.064(4) 0.042(4) 0.027(3) -0.001(3) 0.005(3) -0.013(3)
C18 0.032(3) 0.043(4) 0.087(5) 0.038(4) 0.020(3) 0.005(3)
C36 0.071(5) 0.033(4) 0.072(5) 0.027(4) 0.009(4) 0.001(3)
C23 0.061(4) 0.049(4) 0.041(4) 0.011(3) 0.024(3) 0.032(3)
C59 0.079(5) 0.080(5) 0.081(6) 0.035(4) 0.012(4) 0.024(4)
C58 0.078(5) 0.083(5) 0.081(6) 0.033(4) 0.013(4) 0.027(4)
C60 0.089(6) 0.146(8) 0.077(6) 0.049(6) 0.013(5) 0.041(5)
C63 0.135(7) 0.103(6) 0.127(9) 0.063(6) 0.021(6) 0.017(5)
C57 0.113(7) 0.149(9) 0.132(9) 0.059(7) 0.047(6) 0.056(6)
C62 0.126(8) 0.156(9) 0.117(9) 0.089(7) 0.018(6) 0.001(6)
C61 0.097(7) 0.184(9) 0.081(7) 0.068(7) 0.002(5) 0.015(6)

loop_
_atom_type_symbol
_atom_type_description
_atom_type_scat_dispersion_real
_atom_type_scat_dispersion_imag
_atom_type_scat_source
C C 0.0033 0.0016 'International Tables Vol C Tables 4.2.6.8 and 6.1.1.4'
H H 0.0000 0.0000 'International Tables Vol C Tables 4.2.6.8 and 6.1.1.4'
F F 0.0171 0.0103 'International Tables Vol C Tables 4.2.6.8 and 6.1.1.4'
O O 0.0106 0.0060 'International Tables Vol C Tables 4.2.6.8 and 6.1.1.4'
P P 0.1023 0.0942 'International Tables Vol C Tables 4.2.6.8 and 6.1.1.4'
Ru Ru -1.2594 0.8363 'International Tables Vol C Tables 4.2.6.8 and 6.1.1.4'
S S 0.1246 0.1234 'International Tables Vol C Tables 4.2.6.8 and 6.1.1.4'
Si Si 0.0817 0.0704 'International Tables Vol C Tables 4.2.6.8 and 6.1.1.4'

loop_
_geom_angle_atom_site_label_1
_geom_angle_atom_site_label_2
_geom_angle_atom_site_label_3
_geom_angle
P1 Ru1 P3 96.55(5)
P1 Ru1 H 78.1(19)
P3 Ru1 H 96.9(18)
P2 Ru1 P1 154.67(5)
P2 Ru1 P3 100.31(5)
P2 Ru1 H 81.2(19)
Si1 Ru1 P1 81.14(5)
Si1 Ru1 P3 174.14(5)
Si1 Ru1 P2 80.21(5)
Si1 Ru1 H 77.3(18)
C1 Ru1 P1 104.27(16)
C1 Ru1 P3 93.13(15)
C1 Ru1 P2 93.59(15)
C1 Ru1 Si1 92.66(15)
C1 Ru1 H 169.3(18)
C15 P1 Ru1 121.03(18)
C8 P1 Ru1 111.76(17)
C8 P1 C15 98.2(2)
C21 P1 Ru1 116.19(16)
C21 P1 C15 104.9(2)
C21 P1 C8 101.7(2)
C45 P3 Ru1 121.32(17)
C45 P3 C39 102.1(2)
C45 P3 C51 101.2(2)
C39 P3 Ru1 114.89(16)
C39 P3 C51 100.6(2)
C51 P3 Ru1 113.87(16)
C14 P2 Ru1 110.14(17)
C27 P2 Ru1 116.55(16)
C27 P2 C14 102.5(2)
C33 P2 Ru1 120.53(17)
C33 P2 C14 101.6(2)
C33 P2 C27 103.2(2)
O2 Si1 Ru1 112.25(13)
O2 Si1 C3 102.3(2)
O2 Si1 C9 102.53(19)
C3 Si1 Ru1 113.00(16)
C3 Si1 C9 114.7(2)
C9 Si1 Ru1 111.20(17)
O2 S1 C2 98.9(2)
O4 S1 O2 111.7(2)
O4 S1 C2 105.8(3)
O3 S1 O2 112.6(3)
O3 S1 O4 119.5(3)
O3 S1 C2 105.8(3)
S1 O2 Si1 135.9(2)
O1 C1 Ru1 175.7(4)
C45 C46 H46 120.1
C47 C46 H46 120.1
C47 C46 C45 119.7(5)
C20 C15 P1 124.1(4)
C16 C15 P1 117.5(4)
C16 C15 C20 118.3(5)
C8 C3 Si1 114.7(4)
C8 C3 C4 118.1(5)
C4 C3 Si1 127.1(4)
C3 C8 P1 117.3(4)
C7 C8 P1 120.8(4)
C7 C8 C3 121.6(4)
C46 C45 P3 119.8(4)
C50 C45 P3 121.8(4)
C50 C45 C46 118.4(5)
C40 C39 P3 119.3(4)
C44 C39 P3 123.7(4)
C44 C39 C40 117.1(5)
C14 C9 Si1 114.0(4)
C14 C9 C10 118.2(5)
C10 C9 Si1 127.7(4)
C9 C14 P2 116.9(4)
C9 C14 C13 120.4(5)
C13 C14 P2 122.4(4)
C3 C4 H4 120.1
C5 C4 C3 119.9(5)
C5 C4 H4 120.1
C52 C53 H53 119.6
C54 C53 H53 119.6
C54 C53 C52 120.8(5)
C15 C20 H20 119.9
C19 C20 C15 120.2(6)
C19 C20 H20 119.9
C14 C13 H13 120.0
C12 C13 C14 120.0(5)
C12 C13 H13 120.0
C8 C7 H7 120.4
C6 C7 C8 119.1(5)
C6 C7 H7 120.4
C39 C40 H40 119.2
C41 C40 C39 121.7(5)
C41 C40 H40 119.2
C40 C41 H41 120.1
C42 C41 C40 119.8(5)
C42 C41 H41 120.1
C15 C16 H16 119.8
C15 C16 C17 120.4(6)
C17 C16 H16 119.8
C28 C27 P2 118.1(4)
C32 C27 P2 122.8(4)
C32 C27 C28 119.0(5)
C7 C6 H6 120.2
C5 C6 C7 119.6(5)
C5 C6 H6 120.2
C4 C5 C6 121.5(5)
C4 C5 H5 119.2
C6 C5 H5 119.2
C21 C26 H26 119.6
C25 C26 H26 119.6
C25 C26 C21 120.8(5)
C46 C47 H47 119.4
C48 C47 C46 121.2(5)
C48 C47 H47 119.4
C53 C52 H52 120.1
C51 C52 C53 119.7(5)
C51 C52 H52 120.1
C45 C50 H50 119.3
C49 C50 C45 121.4(5)
C49 C50 H50 119.3
C26 C21 P1 118.7(4)
C22 C21 P1 122.0(4)
C22 C21 C26 118.9(5)
C33 C38 H38 119.3
C37 C38 H38 119.3
C37 C38 C33 121.5(6)
C10 C11 H11 119.6
C10 C11 C12 120.7(5)
C12 C11 H11 119.6
C50 C49 H49 120.1
C50 C49 C48 119.8(5)
C48 C49 H49 120.1
C54 C55 H55 120.2
C56 C55 H55 120.2
C56 C55 C54 119.7(6)
C9 C10 H10 119.5
C11 C10 C9 121.0(5)
C11 C10 H10 119.5
C39 C44 H44 119.3
C43 C44 C39 121.3(5)
C43 C44 H44 119.3
C52 C51 P3 121.1(4)
C52 C51 C56 119.0(5)
C56 C51 P3 119.7(4)
C41 C42 H42 120.0
C41 C42 C43 119.9(5)
C43 C42 H42 120.0
C27 C28 H28 119.9
C27 C28 C29 120.1(5)
C29 C28 H28 119.9
C33 C34 H34 119.6
C33 C34 C35 120.8(6)
C35 C34 H34 119.6
C38 C33 P2 119.1(4)
C38 C33 C34 118.0(5)
C34 C33 P2 122.8(4)
C53 C54 C55 119.9(6)
C53 C54 H54 120.1
C55 C54 H54 120.1
C55 C56 C51 120.9(5)
C55 C56 H56 119.5
C51 C56 H56 119.5
C26 C25 H25 120.3
C24 C25 C26 119.4(6)
C24 C25 H25 120.3
C27 C32 H32 120.1
C31 C32 C27 119.8(5)
C31 C32 H32 120.1
C20 C19 H19 119.4
C18 C19 C20 121.2(6)
C18 C19 H19 119.4
C13 C12 H12 120.2
C11 C12 C13 119.7(5)
C11 C12 H12 120.2
C34 C35 H35 120.6
C36 C35 C34 118.9(6)
C36 C35 H35 120.6
C44 C43 C42 120.2(5)
C44 C43 H43 119.9
C42 C43 H43 119.9
C16 C17 H17 119.9
C18 C17 C16 120.2(6)
C18 C17 H17 119.9
C21 C22 H22 120.0
C23 C22 C21 120.0(6)
C23 C22 H22 120.0
C28 C29 H29 119.8
C30 C29 C28 120.5(6)
C30 C29 H29 119.8
C47 C48 C49 119.4(5)
C47 C48 H48 120.3
C49 C48 H48 120.3
C38 C37 H37 119.9
C36 C37 C38 120.3(6)
C36 C37 H37 119.9
C25 C24 H24 119.6
C23 C24 C25 120.8(6)
C23 C24 H24 119.6
F2 C2 S1 111.0(4)
F2 C2 F3 109.1(5)
F3 C2 S1 108.6(4)
F1 C2 S1 110.9(4)
F1 C2 F2 108.5(5)
F1 C2 F3 108.7(5)
C32 C31 H31 119.6
C30 C31 C32 120.8(6)
C30 C31 H31 119.6
C29 C30 C31 119.8(6)
C29 C30 H30 120.1
C31 C30 H30 120.1
C19 C18 C17 119.6(5)
C19 C18 H18 120.2
C17 C18 H18 120.2
C35 C36 H36 119.8
C37 C36 C35 120.5(6)
C37 C36 H36 119.8
C22 C23 H23 120.0
C24 C23 C22 120.0(6)
C24 C23 H23 120.0
C58 C59 H59 117.3
C60 C59 H59 117.3
C60 C59 C58 125.5(10)
C59 C58 C63 115.6(9)
C59 C58 C57 122.8(9)
C63 C58 C57 121.5(9)
C59 C60 H60 119.8
C59 C60 C61 120.3(11)
C61 C60 H60 119.8
C58 C63 H63 120.7
C58 C63 C62 118.7(10)
C62 C63 H63 120.7
C58 C57 H57A 109.5
C58 C57 H57B 109.5
C58 C57 H57C 109.5
H57A C57 H57B 109.5
H57A C57 H57C 109.5
H57B C57 H57C 109.5
C63 C62 H62 120.1
C61 C62 C63 119.8(11)
C61 C62 H62 120.1
C60 C61 C62 120.0(12)
C60 C61 H61 120.0
C62 C61 H61 120.0

loop_
_geom_bond_atom_site_label_1
_geom_bond_atom_site_label_2
_geom_bond_distance
Ru1 P1 2.3456(14)
Ru1 P3 2.4303(14)
Ru1 P2 2.3355(14)
Ru1 Si1 2.3175(14)
Ru1 C1 1.893(5)
Ru1 H 1.62(5)
P1 C15 1.847(5)
P1 C8 1.846(5)
P1 C21 1.834(5)
P3 C45 1.834(5)
P3 C39 1.852(5)
P3 C51 1.859(5)
P2 C14 1.840(5)
P2 C27 1.834(5)
P2 C33 1.826(5)
Si1 O2 1.783(4)
Si1 C3 1.879(5)
Si1 C9 1.886(5)
S1 O2 1.506(3)
S1 O4 1.427(4)
S1 O3 1.405(4)
S1 C2 1.824(6)
O1 C1 1.149(6)
F2 C2 1.310(7)
F3 C2 1.325(6)
F1 C2 1.307(7)
C46 H46 0.9500
C46 C45 1.391(7)
C46 C47 1.384(7)
C15 C20 1.390(7)
C15 C16 1.389(7)
C3 C8 1.394(7)
C3 C4 1.399(7)
C8 C7 1.392(7)
C45 C50 1.382(7)
C39 C40 1.396(7)
C39 C44 1.394(7)
C9 C14 1.391(7)
C9 C10 1.408(7)
C14 C13 1.399(7)
C4 H4 0.9500
C4 C5 1.378(7)
C53 H53 0.9500
C53 C52 1.387(8)
C53 C54 1.372(8)
C20 H20 0.9500
C20 C19 1.378(7)
C13 H13 0.9500
C13 C12 1.391(7)
C7 H7 0.9500
C7 C6 1.383(7)
C40 H40 0.9500
C40 C41 1.377(7)
C41 H41 0.9500
C41 C42 1.368(8)
C16 H16 0.9500
C16 C17 1.395(7)
C27 C28 1.388(7)
C27 C32 1.385(7)
C6 H6 0.9500
C6 C5 1.380(7)
C5 H5 0.9500
C26 H26 0.9500
C26 C21 1.398(7)
C26 C25 1.387(7)
C47 H47 0.9500
C47 C48 1.369(7)
C52 H52 0.9500
C52 C51 1.387(7)
C50 H50 0.9500
C50 C49 1.376(7)
C21 C22 1.394(7)
C38 H38 0.9500
C38 C33 1.388(7)
C38 C37 1.373(7)
C11 H11 0.9500
C11 C10 1.368(7)
C11 C12 1.377(8)
C49 H49 0.9500
C49 C48 1.381(8)
C55 H55 0.9500
C55 C54 1.383(8)
C55 C56 1.378(8)
C10 H10 0.9500
C44 H44 0.9500
C44 C43 1.368(7)
C51 C56 1.392(7)
C42 H42 0.9500
C42 C43 1.383(8)
C28 H28 0.9500
C28 C29 1.390(8)
C34 H34 0.9500
C34 C33 1.395(7)
C34 C35 1.396(8)
C54 H54 0.9500
C56 H56 0.9500
C25 H25 0.9500
C25 C24 1.379(8)
C32 H32 0.9500
C32 C31 1.383(8)
C19 H19 0.9500
C19 C18 1.363(9)
C12 H12 0.9500
C35 H35 0.9500
C35 C36 1.395(9)
C43 H43 0.9500
C17 H17 0.9500
C17 C18 1.366(8)
C22 H22 0.9500
C22 C23 1.392(7)
C29 H29 0.9500
C29 C30 1.357(8)
C48 H48 0.9500
C37 H37 0.9500
C37 C36 1.361(9)
C24 H24 0.9500
C24 C23 1.379(9)
C31 H31 0.9500
C31 C30 1.373(8)
C30 H30 0.9500
C18 H18 0.9500
C36 H36 0.9500
C23 H23 0.9500
C59 H59 0.9500
C59 C58 1.365(10)
C59 C60 1.310(11)
C58 C63 1.413(12)
C58 C57 1.449(11)
C60 H60 0.9500
C60 C61 1.351(13)
C63 H63 0.9500
C63 C62 1.433(14)
C57 H57A 0.9800
C57 H57B 0.9800
C57 H57C 0.9800
C62 H62 0.9500
C62 C61 1.357(14)
C61 H61 0.9500
